data_7718231
loop_
_publ_author_name
'Maimaiti, Mayinuer'
'Yan, Yuchen'
'Wu, Jinche'
'Han, Tingwen'
'Xie, Jing'
'Zhang, Min'

_publ_section_title
;
 3Pb<sub>8</sub>O<sub>7</sub>I<sub>2</sub>&#xb7;2CsI: the salt-inclusion
 strategy enriches the structural chemistry in lead oxyhalides.
;
_journal_issue 4
_journal_name_full 'Dalton transactions (Cambridge, England : 2003)'
_journal_page_first 1370
_journal_page_last 1376
_journal_paper_doi 10.1039/d4dt03212h
_journal_volume 54
_journal_year 2025
_chemical_formula_moiety 'Cs2 I8 O21 Pb24'
_chemical_formula_sum 'Cs2 I8 O21 Pb24'
_chemical_formula_weight 6590.239
_space_group_crystal_system tetragonal
_space_group_IT_number 86
_space_group_name_Hall '-P 4bc'
_space_group_name_H-M_alt 'P 42/n :2'
_symmetry_Int_Tables_number 86
_atom_sites_solution_primary iterative
_audit_creation_date 2024-10-08
_audit_creation_method
;
Olex2 1.5
(compiled 2024.02.16 svn.r378c4104 for OlexSys, GUI svn.r6928)
;
_audit_update_record
;
2024-10-31 deposited with the CCDC.	2025-01-03 downloaded from the CCDC.
;
_cell_angle_alpha 90
_cell_angle_beta 90
_cell_angle_gamma 90
_cell_formula_units_Z 2
_cell_length_a 17.3092(4)
_cell_length_b 17.3092(4)
_cell_length_c 9.1504(3)
_cell_measurement_reflns_used 5796
_cell_measurement_temperature 302.0
_cell_measurement_theta_max 27.44
_cell_measurement_theta_min 2.78
_cell_volume 2741.54(13)
_computing_cell_refinement 'SAINT V8.40B (?, 2016)'
_computing_data_reduction 'SAINT V8.40B (?, 2016)'
_computing_molecular_graphics 'Olex2 1.5 (Dolomanov et al., 2009)'
_computing_publication_material 'Olex2 1.5 (Dolomanov et al., 2009)'
_computing_structure_refinement 'olex2.refine 1.5 (Bourhis et al., 2015)'
_computing_structure_solution 'olex2.solve 1.5 (Bourhis et al., 2015)'
_diffrn_ambient_temperature 302.0
_diffrn_measured_fraction_theta_full 0.9946
_diffrn_measured_fraction_theta_max 0.9946
_diffrn_measurement_device_type 'Bruker APEX-II CCD'
_diffrn_measurement_method '\f and \w scans'
_diffrn_radiation_type 'Mo K\a'
_diffrn_radiation_wavelength 0.71073
_diffrn_reflns_av_R_equivalents 0.0978
_diffrn_reflns_av_unetI/netI 0.0444
_diffrn_reflns_Laue_measured_fraction_full 0.9946
_diffrn_reflns_Laue_measured_fraction_max 0.9946
_diffrn_reflns_limit_h_max 22
_diffrn_reflns_limit_h_min -22
_diffrn_reflns_limit_k_max 22
_diffrn_reflns_limit_k_min -22
_diffrn_reflns_limit_l_max 11
_diffrn_reflns_limit_l_min -11
_diffrn_reflns_number 35266
_diffrn_reflns_point_group_measured_fraction_full 0.9946
_diffrn_reflns_point_group_measured_fraction_max 0.9946
_diffrn_reflns_theta_full 25.0264
_diffrn_reflns_theta_max 25.03
_diffrn_reflns_theta_min 2.35
_diffrn_source_current 1.4
_diffrn_source_power 0.07
_diffrn_source_voltage 50.0
_diffrn_standards_number 0
_exptl_absorpt_coefficient_mu 79.250
_exptl_absorpt_correction_T_max 0.7456
_exptl_absorpt_correction_T_min 0.3176
_exptl_absorpt_correction_type multi-scan
_exptl_absorpt_process_details
;
SADABS-2016/2 (Bruker,2016/2) was used for absorption correction.
wR2(int) was 0.1410 before and 0.0766 after correction.
The Ratio of minimum to maximum transmission is 0.4260.
The \l/2 correction factor is Not present.
;
_exptl_crystal_colour yellow
_exptl_crystal_colour_primary yellow
_exptl_crystal_density_diffrn 7.983
_exptl_crystal_description plate
_exptl_crystal_F_000 5210.834
_exptl_crystal_size_max 0.167
_exptl_crystal_size_mid 0.142
_exptl_crystal_size_min 0.094
_refine_diff_density_max 1.5829
_refine_diff_density_min -1.4753
_refine_diff_density_rms 0.4104
_refine_ls_d_res_high 0.8400
_refine_ls_d_res_low 8.6546
_refine_ls_goodness_of_fit_ref 0.9862
_refine_ls_hydrogen_treatment undef
_refine_ls_matrix_type full
_refine_ls_number_constraints 0
_refine_ls_number_parameters 125
_refine_ls_number_reflns 2410
_refine_ls_number_restraints 6
_refine_ls_restrained_S_all 0.9849
_refine_ls_R_factor_all 0.0313
_refine_ls_R_factor_gt 0.0230
_refine_ls_shift/su_max 0.0005
_refine_ls_shift/su_mean 0.0000
_refine_ls_structure_factor_coef Fsqd
_refine_ls_weighting_details 'w=1/[\s^2^(Fo^2^)+(0.0000P)^2^] where P=(Fo^2^+2Fc^2^)/3'
_refine_ls_weighting_scheme calc
_refine_ls_wR_factor_gt 0.0490
_refine_ls_wR_factor_ref 0.0537
_reflns_Friedel_coverage 0.0
_reflns_limit_h_max 20
_reflns_limit_h_min 0
_reflns_limit_k_max 20
_reflns_limit_k_min 0
_reflns_limit_l_max 10
_reflns_limit_l_min 0
_reflns_number_gt 2043
_reflns_number_total 2410
_reflns_threshold_expression I>=2u(I)
_cod_data_source_file d4dt03212h2.cif
_cod_data_source_block 888888
_cod_original_sg_symbol_H-M 'P 42/n'
_cod_database_code 7718231
_olex2_refinement_description
;
1. Uiso/Uaniso restraints and constraints
Uanis(O1) \\sim Ueq: with sigma of 0.001 and sigma for terminal atoms of 0.002
;
_olex2_submission_special_instructions 'No special instructions were received'

loop_
_space_group_symop_id
_space_group_symop_operation_xyz
1 x,y,z
2 -y,x+1/2,z+1/2
3 y+1/2,-x,z+1/2
4 -x+1/2,-y+1/2,z
5 -x,-y,-z
6 y,-x-1/2,-z-1/2
7 -y-1/2,x,-z-1/2
8 x-1/2,y-1/2,-z

loop_
_atom_site_label
_atom_site_type_symbol
_atom_site_fract_x
_atom_site_fract_y
_atom_site_fract_z
_atom_site_U_iso_or_equiv
_atom_site_adp_type
_atom_site_occupancy
_atom_site_site_symmetry_order
_atom_site_refinement_flags_posn
_atom_site_refinement_flags_adp
_atom_site_refinement_flags_occupancy
Cs1 Cs 0.25 0.75 0.13806(10) 0.0314(3) Uani 1.000000 2 S T P
Pb1 Pb 0.07865(2) 0.44436(2) 0.67074(4) 0.01688(11) Uani 1.000000 1 . . .
Pb2 Pb 0.21929(2) 0.35331(2) 0.89875(4) 0.01685(11) Uani 1.000000 1 . . .
Pb3 Pb 0.28797(2) 0.50849(2) 0.67542(4) 0.01725(11) Uani 1.000000 1 . . .
Pb4 Pb 0.44463(2) 0.43192(2) 0.39155(4) 0.01452(11) Uani 1.000000 1 . . .
Pb5 Pb 0.21394(2) 0.37357(2) 0.33967(4) 0.01735(11) Uani 1.000000 1 . . .
Pb6 Pb 0.29490(2) 0.51423(2) 0.10631(4) 0.01518(11) Uani 1.000000 1 . . .
O1 O 0.0513(4) 0.3188(4) 0.6047(6) 0.0154(15) Uani 1.000000 1 . U .
O2 O 0.2004(4) 0.4162(4) 0.6852(6) 0.0171(16) Uani 1.000000 1 . . .
O3 O 0.3808(4) 0.4195(4) 0.6061(6) 0.0138(15) Uani 1.000000 1 . . .
O4 O 0.3402(4) 0.4172(4) 0.2476(7) 0.0185(16) Uani 1.000000 1 . . .
O5 O 0.25 0.25 0.25 0.019(3) Uani 1.000000 4 S T P
O6 O 0.1970(4) 0.4273(4) 0.1093(6) 0.0122(15) Uani 1.000000 1 . . .
I1 I 0.15199(5) 0.57893(5) 0.38250(7) 0.02662(19) Uani 1.000000 1 . . .
I2 I 0.14432(4) 0.60495(4) -0.10947(7) 0.02302(17) Uani 1.000000 1 . . .

loop_
_atom_site_aniso_label
_atom_site_aniso_U_11
_atom_site_aniso_U_22
_atom_site_aniso_U_33
_atom_site_aniso_U_12
_atom_site_aniso_U_13
_atom_site_aniso_U_23
Cs1 0.0339(7) 0.0305(6) 0.0298(5) -0.0004(5) -0.000000 0.000000
Pb1 0.0172(2) 0.0161(2) 0.0173(2) 0.00067(17) -0.00065(15) 0.00019(15)
Pb2 0.0207(2) 0.0126(2) 0.0172(2) 0.00182(17) 0.00073(16) -0.00096(15)
Pb3 0.0171(2) 0.0164(2) 0.0182(2) 0.00043(17) 0.00178(16) 0.00200(15)
Pb4 0.0143(2) 0.0146(2) 0.0146(2) -0.00308(16) -0.00018(15) 0.00042(15)
Pb5 0.0202(2) 0.0184(2) 0.01339(19) 0.00108(18) -0.00074(15) 0.00101(15)
Pb6 0.0172(2) 0.0125(2) 0.0159(2) -0.00093(16) -0.00054(15) -0.00020(15)
O1 0.015(2) 0.016(2) 0.015(2) -0.0006(9) -0.0009(9) 0.0001(9)
O2 0.020(4) 0.019(4) 0.012(3) -0.003(3) 0.003(3) 0.001(3)
O3 0.011(4) 0.024(4) 0.006(3) 0.002(3) 0.004(2) 0.000(3)
O4 0.017(4) 0.012(4) 0.026(4) 0.002(3) -0.003(3) 0.004(3)
O5 0.012(5) 0.012(5) 0.033(8) -0.000000 -0.000000 0.000000
O6 0.010(4) 0.014(4) 0.012(3) 0.000(3) 0.001(3) -0.002(3)
I1 0.0281(4) 0.0294(5) 0.0224(4) 0.0018(4) 0.0008(3) -0.0025(3)
I2 0.0253(4) 0.0207(4) 0.0231(4) -0.0001(3) -0.0014(3) 0.0006(3)

loop_
_atom_type_symbol
_atom_type_scat_dispersion_real
_atom_type_scat_dispersion_imag
_atom_type_scat_Cromer_Mann_a1
_atom_type_scat_Cromer_Mann_a2
_atom_type_scat_Cromer_Mann_a3
_atom_type_scat_Cromer_Mann_a4
_atom_type_scat_Cromer_Mann_b1
_atom_type_scat_Cromer_Mann_b2
_atom_type_scat_Cromer_Mann_b3
_atom_type_scat_Cromer_Mann_b4
_atom_type_scat_Cromer_Mann_c
_atom_type_scat_source
_atom_type_scat_dispersion_source
Cs -0.32720 2.13113 20.38920 19.10620 10.66200 1.49530 3.56900 0.31070 24.38790 213.90401 3.33520 'International Tables Volume C Table 6.1.1.4 (pp. 500-502)' 'Brennan, Cowan, Rev. Sci. Instrum., 1992, 63, 850'
I -0.43777 1.82087 20.14720 18.99490 7.51380 2.27350 4.34700 0.38140 27.76600 66.87760 4.07120 'International Tables Volume C Table 6.1.1.4 (pp. 500-502)' 'Brennan, Cowan, Rev. Sci. Instrum., 1992, 63, 850'
O 0.01085 0.00610 3.04850 2.28680 1.54630 0.86700 13.27710 5.70110 0.32390 32.90890 0.25080 'International Tables Volume C Table 6.1.1.4 (pp. 500-502)' 'Brennan, Cowan, Rev. Sci. Instrum., 1992, 63, 850'
Pb -3.30794 10.14446 31.06170 13.06370 18.44200 5.96960 0.69020 2.35760 8.61800 47.25790 13.41180 'International Tables Volume C Table 6.1.1.4 (pp. 500-502)' 'Brennan, Cowan, Rev. Sci. Instrum., 1992, 63, 850'

loop_
_geom_angle_atom_site_label_1
_geom_angle_atom_site_label_2
_geom_angle_atom_site_label_3
_geom_angle
_geom_angle_site_symmetry_1
_geom_angle_site_symmetry_3
_geom_angle_publ_flag
Pb3 Cs1 Pb3 170.76(3) 3_464 2_654 ?
Pb6 Cs1 Pb3 92.159(8) . 3_464 ?
Pb6 Cs1 Pb3 88.485(8) . 2_654 ?
Pb6 Cs1 Pb3 92.159(8) 4_565 2_654 ?
Pb6 Cs1 Pb3 88.485(8) 4_565 3_464 ?
Pb6 Cs1 Pb6 172.00(3) . 4_565 ?
I1 Cs1 Pb3 53.430(12) 3_464 3_464 ?
I1 Cs1 Pb3 53.430(12) 2_654 2_654 ?
I1 Cs1 Pb3 118.527(18) 4_565 3_464 ?
I1 Cs1 Pb3 55.538(12) . 3_464 ?
I1 Cs1 Pb3 133.380(18) 2_654 3_464 ?
I1 Cs1 Pb3 55.538(12) 4_565 2_654 ?
I1 Cs1 Pb3 118.527(18) . 2_654 ?
I1 Cs1 Pb3 133.380(18) 3_464 2_654 ?
I1 Cs1 Pb6 132.207(18) . 4_565 ?
I1 Cs1 Pb6 53.463(12) 4_565 4_565 ?
I1 Cs1 Pb6 119.735(18) 3_464 . ?
I1 Cs1 Pb6 53.463(12) . . ?
I1 Cs1 Pb6 54.912(12) 3_464 4_565 ?
I1 Cs1 Pb6 119.735(18) 2_654 4_565 ?
I1 Cs1 Pb6 132.207(18) 4_565 . ?
I1 Cs1 Pb6 54.912(12) 2_654 . ?
I1 Cs1 I1 113.52(3) 4_565 . ?
I1 Cs1 I1 108.051(6) 4_565 2_654 ?
I1 Cs1 I1 111.16(3) 3_464 2_654 ?
I1 Cs1 I1 108.051(5) 3_464 . ?
I2 Cs1 Pb3 121.157(19) 2_655 3_464 ?
I2 Cs1 Pb3 52.157(12) 3_465 3_464 ?
I2 Cs1 Pb3 128.101(18) . 2_654 ?
I2 Cs1 Pb3 58.522(12) 4_565 2_654 ?
I2 Cs1 Pb3 52.157(12) 2_655 2_654 ?
I2 Cs1 Pb3 128.101(18) 4_565 3_464 ?
I2 Cs1 Pb3 121.157(19) 3_465 2_654 ?
I2 Cs1 Pb3 58.522(12) . 3_464 ?
I2 Cs1 Pb6 53.681(13) . . ?
I2 Cs1 Pb6 53.681(13) 4_565 4_565 ?
I2 Cs1 Pb6 120.670(19) 4_565 . ?
I2 Cs1 Pb6 57.149(12) 2_655 . ?
I2 Cs1 Pb6 128.733(18) 2_655 4_565 ?
I2 Cs1 Pb6 57.149(12) 3_465 4_565 ?
I2 Cs1 Pb6 120.670(19) . 4_565 ?
I2 Cs1 Pb6 128.733(18) 3_465 . ?
I2 Cs1 I1 69.586(14) . . ?
I2 Cs1 I1 174.109(18) 4_565 . ?
I2 Cs1 I1 75.294(19) 2_655 4_565 ?
I2 Cs1 I1 174.109(18) . 4_565 ?
I2 Cs1 I1 74.916(19) 4_565 3_464 ?
I2 Cs1 I1 74.916(19) . 2_654 ?
I2 Cs1 I1 174.439(17) 2_655 3_464 ?
I2 Cs1 I1 75.294(19) 3_465 . ?
I2 Cs1 I1 69.586(14) 4_565 4_565 ?
I2 Cs1 I1 66.396(18) 3_465 4_565 ?
I2 Cs1 I1 66.396(18) 2_655 . ?
I2 Cs1 I1 174.439(17) 3_465 2_654 ?
I2 Cs1 I1 71.297(14) 2_655 2_654 ?
I2 Cs1 I1 71.297(14) 3_465 3_464 ?
I2 Cs1 I1 66.059(18) . 3_464 ?
I2 Cs1 I1 66.059(18) 4_565 2_654 ?
I2 Cs1 I2 107.81(3) 4_565 . ?
I2 Cs1 I2 110.584(6) 4_565 3_465 ?
I2 Cs1 I2 110.584(6) 2_655 . ?
I2 Cs1 I2 106.72(3) 2_655 3_465 ?
Pb3 Pb1 Pb2 73.114(12) 7_657 . ?
O1 Pb1 Pb2 82.94(16) . . ?
O1 Pb1 Pb3 42.90(15) . 7_657 ?
O2 Pb1 Pb2 37.12(16) . . ?
O2 Pb1 Pb3 103.12(18) . 7_657 ?
O2 Pb1 O1 90.2(2) . . ?
O3 Pb1 Pb2 42.88(17) 7_657 . ?
O3 Pb1 Pb3 42.68(16) 7_657 7_657 ?
O3 Pb1 O1 77.7(2) 7_657 . ?
O3 Pb1 O2 80.0(2) 7_657 . ?
Pb3 Pb2 Pb1 64.004(11) . . ?
Pb4 Pb2 Pb1 67.866(11) 7_657 . ?
Pb4 Pb2 Pb3 102.461(13) 7_657 . ?
Pb6 Pb2 Pb1 102.328(14) 1_556 . ?
Pb6 Pb2 Pb3 66.519(11) 1_556 . ?
Pb6 Pb2 Pb4 69.265(11) 1_556 7_657 ?
O1 Pb2 Pb1 100.31(16) 6_567 . ?
O1 Pb2 Pb3 39.93(14) 6_567 . ?
O1 Pb2 Pb4 103.16(16) 6_567 7_657 ?
O1 Pb2 Pb6 38.08(14) 6_567 1_556 ?
O2 Pb2 Pb1 35.35(17) . . ?
O2 Pb2 Pb3 36.17(17) . . ?
O2 Pb2 Pb4 98.28(17) . 7_657 ?
O2 Pb2 Pb6 97.77(17) . 1_556 ?
O2 Pb2 O1 76.1(2) . 6_567 ?
O3 Pb2 Pb1 40.12(13) 7_657 . ?
O3 Pb2 Pb3 99.76(15) 7_657 . ?
O3 Pb2 Pb4 38.14(13) 7_657 7_657 ?
O3 Pb2 Pb6 102.41(14) 7_657 1_556 ?
O3 Pb2 O1 125.0(2) 7_657 6_567 ?
O3 Pb2 O2 75.5(2) 7_657 . ?
O6 Pb2 Pb1 97.28(15) 1_556 . ?
O6 Pb2 Pb3 96.54(16) 1_556 . ?
O6 Pb2 Pb4 37.34(16) 1_556 7_657 ?
O6 Pb2 Pb6 37.59(16) 1_556 1_556 ?
O6 Pb2 O1 75.6(2) 1_556 6_567 ?
O6 Pb2 O2 115.0(2) 1_556 . ?
O6 Pb2 O3 75.4(2) 1_556 7_657 ?
Pb1 Pb3 Cs1 126.355(14) 6_567 3_465 ?
Pb2 Pb3 Cs1 137.196(15) . 3_465 ?
Pb2 Pb3 Pb1 72.265(12) . 6_567 ?
O1 Pb3 Cs1 122.93(16) 6_567 3_465 ?
O1 Pb3 Pb1 42.44(16) 6_567 6_567 ?
O1 Pb3 Pb2 41.22(16) 6_567 . ?
O2 Pb3 Cs1 127.63(18) . 3_465 ?
O2 Pb3 Pb1 102.06(18) . 6_567 ?
O2 Pb3 Pb2 37.28(16) . . ?
O2 Pb3 O1 78.5(2) . 6_567 ?
O3 Pb3 Cs1 137.80(16) . 3_465 ?
O3 Pb3 Pb1 42.79(14) . 6_567 ?
O3 Pb3 Pb2 83.54(16) . . ?
O3 Pb3 O1 77.4(2) . 6_567 ?
O3 Pb3 O2 90.3(2) . . ?
Pb4 Pb4 Pb2 114.298(15) 5_666 6_567 ?
Pb5 Pb4 Pb2 69.272(11) 6_566 6_567 ?
O3 Pb4 Pb2 41.94(17) . 6_567 ?
O3 Pb4 Pb5 106.44(17) . 6_566 ?
O4 Pb4 Pb2 82.95(17) . 6_567 ?
O4 Pb4 Pb5 44.42(17) . 6_566 ?
O4 Pb4 O3 96.0(2) . . ?
O6 Pb4 Pb2 39.19(15) 6_566 6_567 ?
O6 Pb4 Pb5 40.50(14) 6_566 6_566 ?
O6 Pb4 O3 81.0(2) 6_566 . ?
O6 Pb4 O4 77.2(2) 6_566 . ?
Pb5 Pb5 Pb4 115.446(16) 6_566 7_656 ?
Pb5 Pb5 Pb4 71.817(15) 7_656 7_656 ?
Pb6 Pb5 Pb4 71.318(11) . 7_656 ?
Pb6 Pb5 Pb5 115.242(16) . 7_656 ?
O4 Pb5 Pb4 39.56(15) 7_656 7_656 ?
O4 Pb5 Pb4 108.92(15) . 7_656 ?
O4 Pb5 Pb5 43.79(16) 7_656 7_656 ?
O4 Pb5 Pb5 117.33(15) . 7_656 ?
O4 Pb5 Pb6 109.29(15) 7_656 . ?
O4 Pb5 Pb6 39.50(15) . . ?
O5 Pb5 Pb4 107.212(14) 6_566 7_656 ?
O5 Pb5 Pb5 41.571(3) 6_566 7_656 ?
O5 Pb5 Pb6 107.943(14) 6_566 . ?
O5 Pb5 O4 85.68(16) 6_566 . ?
O5 Pb5 O4 85.36(16) 6_566 7_656 ?
O6 Pb5 Pb4 39.02(16) . 7_656 ?
O6 Pb5 Pb5 80.70(16) . 7_656 ?
O6 Pb5 Pb6 39.17(16) . . ?
O6 Pb5 O4 71.2(2) . . ?
O6 Pb5 O4 71.6(2) . 7_656 ?
O6 Pb5 O5 94.61(15) . 6_566 ?
Pb2 Pb6 Cs1 136.374(16) 1_554 4_565 ?
Pb5 Pb6 Cs1 124.045(15) . 4_565 ?
Pb5 Pb6 Pb2 69.064(11) . 1_554 ?
O1 Pb6 Cs1 125.53(16) 6_566 4_565 ?
O1 Pb6 Pb2 40.26(17) 6_566 1_554 ?
O1 Pb6 Pb5 103.99(17) 6_566 . ?
O4 Pb6 Cs1 138.87(17) . 4_565 ?
O4 Pb6 Pb2 81.57(17) . 1_554 ?
O4 Pb6 Pb5 43.83(18) . . ?
O4 Pb6 O1 93.0(2) . 6_566 ?
O6 Pb6 Cs1 120.67(16) . 4_565 ?
O6 Pb6 Pb2 39.15(14) . 1_554 ?
O6 Pb6 Pb5 40.33(14) . . ?
O6 Pb6 O1 79.4(2) . 6_566 ?
O6 Pb6 O4 76.0(2) . . ?
Pb2 O1 Pb1 122.8(3) 7_657 . ?
Pb3 O1 Pb1 94.7(2) 7_657 . ?
Pb3 O1 Pb2 98.8(2) 7_657 7_657 ?
Pb6 O1 Pb1 119.7(3) 7_656 . ?
Pb6 O1 Pb2 101.7(2) 7_656 7_657 ?
Pb6 O1 Pb3 118.1(3) 7_656 7_657 ?
Pb2 O2 Pb1 107.5(3) . . ?
Pb3 O2 Pb1 120.2(3) . . ?
Pb3 O2 Pb2 106.6(3) . . ?
Pb2 O3 Pb1 97.0(2) 6_567 6_567 ?
Pb3 O3 Pb1 94.5(2) . 6_567 ?
Pb3 O3 Pb2 121.5(3) . 6_567 ?
Pb4 O3 Pb1 122.1(3) . 6_567 ?
Pb4 O3 Pb2 99.9(2) . 6_567 ?
Pb4 O3 Pb3 120.9(3) . . ?
Pb5 O4 Pb4 123.2(3) . . ?
Pb5 O4 Pb4 96.0(2) 6_566 . ?
Pb6 O4 Pb4 121.9(3) . . ?
Pb6 O4 Pb5 96.7(2) . . ?
Pb6 O4 Pb5 125.3(3) . 6_566 ?
Pb5 O5 Pb5 96.858(6) . 7_656 ?
Pb5 O5 Pb5 96.858(6) 6_566 . ?
Pb5 O5 Pb5 139.569(17) 6_566 7_656 ?
Pb5 O5 Pb5 96.858(6) 4 7_656 ?
Pb5 O5 Pb5 139.569(17) 4 . ?
Pb5 O5 Pb5 96.858(6) 6_566 4 ?
Pb4 O6 Pb2 103.5(2) 7_656 1_554 ?
Pb5 O6 Pb2 120.4(3) . 1_554 ?
Pb5 O6 Pb4 100.5(2) . 7_656 ?
Pb6 O6 Pb2 103.3(2) . 1_554 ?
Pb6 O6 Pb4 130.7(3) . 7_656 ?
Pb6 O6 Pb5 100.5(2) . . ?

loop_
_geom_bond_atom_site_label_1
_geom_bond_atom_site_label_2
_geom_bond_distance
_geom_bond_site_symmetry_2
_geom_bond_publ_flag
Cs1 Pb3 4.2455(4) 3_464 ?
Cs1 Pb3 4.2455(4) 2_654 ?
Cs1 Pb6 4.1645(4) . ?
Cs1 Pb6 4.1645(4) 4_565 ?
Cs1 I1 4.0804(9) . ?
Cs1 I1 4.0804(9) 4_565 ?
Cs1 I1 4.1370(9) 3_464 ?
Cs1 I1 4.1370(9) 2_654 ?
Cs1 I2 3.8713(9) 2_655 ?
Cs1 I2 3.8713(9) 3_465 ?
Cs1 I2 3.8445(9) 4_565 ?
Cs1 I2 3.8445(9) . ?
Pb1 Pb2 3.5725(5) . ?
Pb1 Pb3 3.4037(6) 7_657 ?
Pb1 O1 2.304(7) . ?
Pb1 O2 2.168(7) . ?
Pb1 O3 2.320(6) 7_657 ?
Pb2 Pb3 3.5783(5) . ?
Pb2 Pb4 3.6098(5) 7_657 ?
Pb2 Pb6 3.6164(5) 1_556 ?
Pb2 O1 2.387(7) 6_567 ?
Pb2 O2 2.261(6) . ?
Pb2 O3 2.449(7) 7_657 ?
Pb2 O6 2.346(6) 1_556 ?
Pb3 O1 2.324(6) 6_567 ?
Pb3 O2 2.203(7) . ?
Pb3 O3 2.315(6) . ?
Pb4 Pb4 3.6288(7) 5_666 ?
Pb4 Pb5 3.5162(5) 6_566 ?
Pb4 O3 2.263(6) . ?
Pb4 O4 2.252(7) . ?
Pb4 O6 2.251(6) 6_566 ?
Pb5 Pb5 3.5528(6) 7_656 ?
Pb5 Pb5 3.5528(6) 6_566 ?
Pb5 Pb6 3.5285(5) . ?
Pb5 O4 2.475(7) 7_656 ?
Pb5 O4 2.460(7) . ?
Pb5 O5 2.3744(4) 6_566 ?
Pb5 O6 2.322(6) . ?
Pb6 O1 2.278(6) 6_566 ?
Pb6 O4 2.260(6) . ?
Pb6 O6 2.267(7) . ?

loop_
_restr_U_iso_atom_site_label
_restr_U_iso_weight_param
O1 0.0020
